data_2106030
loop_
_publ_author_name
'Berking, B.'
'Mootz, D.'

_publ_section_title
;
 Die Kristallstrukturen von K4 (P O2 N H)4 (H2 O)4, Cs4 (P O2 N H)4 (H2
 O)6 und die Konformationsisomerie des ringfoermigen Anions (P O2 N
 H)4(4-)
;
_journal_name_full 'Acta Crystallographica B (24,1968-38,1982)'
_journal_page_first 740
_journal_page_last 747
_journal_volume 27
_journal_year 1971
_chemical_formula_sum 'Cs4 H16 N4 O14 P4'
_chemical_name_systematic 'Cs4 (P O2 N H)4 (H2 O)6'
_space_group_IT_number 137
_symmetry_space_group_name_Hall 'P 4n 2n -1n'
_symmetry_space_group_name_H-M 'P 42/n m c :1'
_cell_angle_alpha 90
_cell_angle_beta 90
_cell_angle_gamma 90
_cell_formula_units_Z 2
_cell_length_a 9.693
_cell_length_b 9.693
_cell_length_c 11.306
_cell_volume 1062.247
_citation_journal_id_ASTM ACBCAR
_cod_data_source_file Berking_ACBCAR_1971_1776.cif
_cod_data_source_block H16Cs4N4O14P4
_cod_original_sg_symbol_Hall '-P 4ac 2a (x-1/4,y+1/4,z+1/4)'
_cod_original_formula_sum 'H16 Cs4 N4 O14 P4'
_cod_database_code 2106030

loop_
_symmetry_equiv_pos_as_xyz
x,y,z
-y+1/2,x+1/2,z+1/2
-x,-y,z
y+1/2,-x+1/2,z+1/2
x+1/2,-y+1/2,-z+1/2
y,x,-z
-x+1/2,y+1/2,-z+1/2
-y,-x,-z
-x+1/2,-y+1/2,-z+1/2
y,-x,-z
x+1/2,y+1/2,-z+1/2
-y,x,-z
-x,y,z
-y+1/2,-x+1/2,z+1/2
x,-y,z
y+1/2,x+1/2,z+1/2

loop_
_atom_site_label
_atom_site_type_symbol
_atom_site_fract_x
_atom_site_fract_y
_atom_site_fract_z
_atom_site_occupancy
_atom_site_U_iso_or_equiv
O2 O-2 -0.5 0 -0.0073 1 0.0
N1 N-3 0 0.1664 0.0633 1 0.0
Cs1 Cs+1 0 -0.247 -0.3281 1 0.0
P1 P+5 -0.156 0.156 0 1 0.0
O3 O-2 -0.2214 0 -0.3323 1 0.0
O1 O-2 -0.1687 0.2564 -0.1002 1 0.0
